data_7114587
loop_
_publ_author_name
'Stefan Pelties'
'Dirk Herrmann'
'Bas de Bruin'
'Frantisek Hartl'
'Robert Wolf'

_publ_section_title
;
 Selective P4 activation by an organometallic nickel(I) radical: formation
 of a dinuclear nickel(II) tetraphosphide and related di- and
 trichalcogenides
;
_journal_name_full Chem.Commun.
_journal_page_first 7014
_journal_paper_doi 10.1039/C4CC02601B
_journal_volume 50
_journal_year 2014
_chemical_formula_moiety 'C64 H82 N4 Ni2 Se2, C6 H14'
_chemical_formula_sum 'C70 H96 N4 Ni2 Se2'
_chemical_formula_weight 1268.84
_chemical_name_systematic
;
 ?
;
_space_group_crystal_system monoclinic
_space_group_IT_number 14
_space_group_name_Hall '-P 2ybc'
_space_group_name_H-M_alt 'P 1 21/c 1'
_symmetry_space_group_name_Hall '-P 2ybc'
_symmetry_space_group_name_H-M 'P 1 21/c 1'
_atom_sites_solution_hydrogens geom
_atom_sites_solution_primary direct
_audit_creation_date 2013-12-04
_audit_creation_method
;
Olex2 1.2
(compiled 2013.09.17 svn.r2790 for OlexSys, GUI svn.r4601)
;
_cell_angle_alpha 90
_cell_angle_beta 96.1920(10)
_cell_angle_gamma 90
_cell_formula_units_Z 4
_cell_length_a 19.5580(3)
_cell_length_b 20.1611(2)
_cell_length_c 16.7962(2)
_cell_measurement_reflns_used 18301
_cell_measurement_temperature 123.01(10)
_cell_measurement_theta_max 73.4600
_cell_measurement_theta_min 3.1520
_cell_volume 6584.29(14)
_computing_cell_refinement
'CrysAlisPro, Agilent Technologies, Version 1.171.36.24 (release 03-12-2012 CrysAlis171 .NET) (compiled Dec 3 2012,18:21:49)'
_computing_data_collection
'CrysAlisPro, Agilent Technologies, Version 1.171.36.24 (release 03-12-2012 CrysAlis171 .NET) (compiled Dec 3 2012,18:21:49)'
_computing_data_reduction
'CrysAlisPro, Agilent Technologies, Version 1.171.36.24 (release 03-12-2012 CrysAlis171 .NET) (compiled Dec 3 2012,18:21:49)'
_computing_molecular_graphics
;
O. V. Dolomanov, L. J. Bourhis, R. J. Gildea, J. A. K. Howard and H. Puschmann,
OLEX2: a complete structure solution, refinement and analysis program.
J. Appl. Cryst. (2009). 42, 339-341.
;
_computing_publication_material
;
O. V. Dolomanov, L. J. Bourhis, R. J. Gildea, J. A. K. Howard and H. Puschmann,
OLEX2: a complete structure solution, refinement and analysis program.
J. Appl. Cryst. (2009). 42, 339-341.
;
_computing_structure_refinement
;
SHELX, G.M. Sheldrick, Acta Cryst.
(2008). A64, 112-122
;
_computing_structure_solution
;
SHELX, G.M. Sheldrick, Acta Cryst.
(2008). A64, 112-122
;
_diffrn_ambient_temperature 123.01(10)
_diffrn_detector_area_resol_mean 10.3546
_diffrn_measured_fraction_theta_full 0.9918
_diffrn_measured_fraction_theta_max 0.9636
_diffrn_measurement_device_type 'SuperNova, Single source at offset), Atlas'
_diffrn_measurement_method '\w scans'
_diffrn_orient_matrix_UB_11 -0.0762822000
_diffrn_orient_matrix_UB_12 0.0415948000
_diffrn_orient_matrix_UB_13 0.0040683000
_diffrn_orient_matrix_UB_21 0.0395762000
_diffrn_orient_matrix_UB_22 0.0589568000
_diffrn_orient_matrix_UB_23 -0.0333559000
_diffrn_orient_matrix_UB_31 -0.0336252000
_diffrn_orient_matrix_UB_32 -0.0252191000
_diffrn_orient_matrix_UB_33 -0.0716979000
_diffrn_radiation_monochromator mirror
_diffrn_radiation_type 'Cu K\a'
_diffrn_radiation_wavelength 1.54178
_diffrn_reflns_av_R_equivalents 0.0254
_diffrn_reflns_av_unetI/netI 0.0302
_diffrn_reflns_Laue_measured_fraction_full 0.993
_diffrn_reflns_Laue_measured_fraction_max 0.965
_diffrn_reflns_limit_h_max 20
_diffrn_reflns_limit_h_min -23
_diffrn_reflns_limit_k_max 21
_diffrn_reflns_limit_k_min -24
_diffrn_reflns_limit_l_max 19
_diffrn_reflns_limit_l_min -20
_diffrn_reflns_number 32467
_diffrn_reflns_point_group_measured_fraction_full 0.993
_diffrn_reflns_point_group_measured_fraction_max 0.965
_diffrn_reflns_theta_full 67.679
_diffrn_reflns_theta_max 73.481
_diffrn_reflns_theta_min 3.158
_diffrn_source 'SuperNova (Cu) X-ray Source'
_exptl_absorpt_coefficient_mu 2.282
_exptl_absorpt_correction_T_max 1.00000
_exptl_absorpt_correction_T_min 0.65750
_exptl_absorpt_correction_type multi-scan
_exptl_absorpt_process_details
'CrysAlisPro, Agilent Technologies, Version 1.171.36.24 (release 03-12-2012 CrysAlis171 .NET) (compiled Dec 3 2012,18:21:49) Empirical absorption correction using spherical harmonics, implemented in SCALE3 ABSPACK scaling algorithm.'
_exptl_crystal_colour_modifier dark
_exptl_crystal_colour_primary green
_exptl_crystal_density_diffrn 1.280
_exptl_crystal_F_000 2672
_exptl_crystal_size_max 0.3
_exptl_crystal_size_mid 0.25
_exptl_crystal_size_min 0.25
_refine_diff_density_max 0.379
_refine_diff_density_min -0.578
_refine_diff_density_rms 0.058
_refine_ls_extinction_method none
_refine_ls_goodness_of_fit_ref 1.022
_refine_ls_hydrogen_treatment constr
_refine_ls_matrix_type full
_refine_ls_number_parameters 703
_refine_ls_number_reflns 12810
_refine_ls_number_restraints 0
_refine_ls_restrained_S_all 1.022
_refine_ls_R_factor_all 0.0382
_refine_ls_R_factor_gt 0.0296
_refine_ls_shift/su_max 0.001
_refine_ls_shift/su_mean 0.000
_refine_ls_structure_factor_coef Fsqd
_refine_ls_weighting_details 'w=1/[\s^2^(Fo^2^)+(0.0345P)^2^+3.4382P] where P=(Fo^2^+2Fc^2^)/3'
_refine_ls_weighting_scheme calc
_refine_ls_wR_factor_gt 0.0709
_refine_ls_wR_factor_ref 0.0759
_reflns_Friedel_coverage 0.000
_reflns_number_gt 10916
_reflns_number_total 12810
_reflns_threshold_expression 'I > 2\s(I)'
_cod_data_source_file c4cc02601b2.cif
_cod_data_source_block 6-Se
_cod_original_cell_volume 6584.28(14)
_cod_database_code 7114587
_shelxl_version_number 2013-4
_chemical_oxdiff_formula 'C64 H82 N4 Ni2 Se2'
_shelx_space_group_comment
;
The symmetry employed for this shelxl refinement is uniquely defined
by the following loop, which should always be used as a source of
symmetry information in preference to the above space-group names.
They are only intended as comments.
;
_reflns_odcompleteness_completeness 99.18
_reflns_odcompleteness_iscentric 1
_reflns_odcompleteness_theta 66.97
_olex2_refinement_description
;
1. Others
 Fixed Uiso: H2(0.023) H3(0.022) H4(0.029) H5(0.029) H6(0.03) H7(0.029)
 H8(0.03) H11(0.027) H12(0.028) H13(0.026) H15(0.025) H16A(0.041) H16B(0.041)
 H16C(0.041) H17A(0.046) H17B(0.046) H17C(0.046) H18(0.027) H19A(0.045)
 H19B(0.045) H19C(0.045) H20A(0.052) H20B(0.052) H20C(0.052) H23(0.027)
 H24(0.031) H25(0.028) H27(0.029) H28A(0.055) H28B(0.055) H28C(0.055)
 H29A(0.05) H29B(0.05) H29C(0.05) H30(0.024) H31A(0.044) H31B(0.044)
 H31C(0.044) H32A(0.04) H32B(0.04) H32C(0.04) H34(0.028) H35(0.026) H36(0.028)
 H37(0.03) H38(0.027) H39(0.027) H40(0.028) H43(0.034) H44(0.038) H45(0.035)
 H47(0.034) H48A(0.072) H48B(0.072) H48C(0.072) H49A(0.066) H49B(0.066)
 H49C(0.066) H50(0.034) H51A(0.059) H51B(0.059) H51C(0.059) H52A(0.064)
 H52B(0.064) H52C(0.064) H55(0.036) H56(0.041) H57(0.038) H59(0.033)
 H60A(0.054) H60B(0.054) H60C(0.054) H61A(0.072) H61B(0.072) H61C(0.072)
 H62(0.041) H63A(0.079) H63B(0.079) H63C(0.079) H64A(0.072) H64B(0.072)
 H64C(0.072) H10A(0.11) H10B(0.11) H10C(0.11) H10D(0.072) H10E(0.072)
 H10F(0.071) H10G(0.071) H10H(0.077) H10I(0.077) H10J(0.11) H10K(0.11)
 H10L(0.157) H10M(0.157) H10N(0.157)
 Fixed X: H2(0.8183) H3(0.764) H4(0.9349) H5(0.8451) H6(0.8135) H7(0.891)
 H8(0.9579) H11(0.8716) H12(0.9882) H13(1.0347) H15(0.7467) H16A(0.7002)
 H16B(0.7706) H16C(0.7649) H17A(0.6925) H17B(0.751) H17C(0.7633) H18(0.9448)
 H19A(1.0631) H19B(1.0387) H19C(1.0784) H20A(1.0085) H20B(1.0194) H20C(0.9455)
 H23(0.8296) H24(0.7155) H25(0.6316) H27(0.8963) H28A(0.9854) H28B(0.9345)
 H28C(0.9252) H29A(0.963) H29B(0.8885) H29C(0.9089) H30(0.6561) H31A(0.5426)
 H31B(0.5939) H31C(0.5574) H32A(0.5732) H32B(0.5912) H32C(0.6458) H34(0.5598)
 H35(0.6816) H36(0.7196) H37(0.5905) H38(0.5604) H39(0.6705) H40(0.7699)
 H43(0.3825) H44(0.3485) H45(0.4228) H47(0.5477) H48A(0.4874) H48B(0.493)
 H48C(0.424) H49A(0.4851) H49B(0.4225) H49C(0.4915) H50(0.599) H51A(0.5842)
 H51B(0.5071) H51C(0.5659) H52A(0.5699) H52B(0.5417) H52C(0.4917) H55(0.8789)
 H56(0.9524) H57(0.9108) H59(0.6956) H60A(0.73) H60B(0.8075) H60C(0.7614)
 H61A(0.7085) H61B(0.7229) H61C(0.7844) H62(0.7362) H63A(0.8055) H63B(0.8255)
 H63C(0.8717) H64A(0.762) H64B(0.8242) H64C(0.7488) H10A(0.5983) H10B(0.6341)
 H10C(0.632) H10D(0.7045) H10E(0.7023) H10F(0.7647) H10G(0.7604) H10H(0.8331)
 H10I(0.8346) H10J(0.8896) H10K(0.8923) H10L(0.9987) H10M(0.9668) H10N(0.9642)
 Fixed Y: H2(-0.2749) H3(-0.2802) H4(-0.0187) H5(0.0684) H6(0.0848) H7(0.0137)
 H8(-0.0585) H11(-0.0731) H12(-0.0899) H13(-0.1487) H15(-0.1206) H16A(-0.0352)
 H16B(-0.0268) H16C(-0.0093) H17A(-0.153) H17B(-0.2031) H17C(-0.1502) H18(-
 0.2037) H19A(-0.2019) H19B(-0.1307) H19C(-0.1752) H20A(-0.3008) H20B(-0.2783)
 H20C(-0.2963) H23(-0.1417) H24(-0.1463) H25(-0.1617) H27(-0.1448) H28A(-
 0.1237) H28B(-0.1332) H28C(-0.0731) H29A(-0.2356) H29B(-0.2583) H29C(-0.2514)
 H30(-0.1787) H31A(-0.1432) H31B(-0.0883) H31C(-0.1345) H32A(-0.2611) H32B(-
 0.2576) H32C(-0.284) H34(0.2589) H35(0.2475) H36(0.092) H37(0.1039)
 H38(0.2184) H39(0.2766) H40(0.2026) H43(0.135) H44(0.2363) H45(0.325)
 H47(0.0957) H48A(-0.0028) H48B(0.0388) H48C(0.0379) H49A(0.052) H49B(0.0974)
 H49C(0.1292) H50(0.3203) H51A(0.4078) H51B(0.3875) H51C(0.3399) H52A(0.4248)
 H52B(0.3686) H52C(0.4057) H55(0.0911) H56(0.1638) H57(0.2534) H59(0.094) H60A(-
 0.0125) H60B(0.0082) H60C(0.0041) H61A(0.075) H61B(0.1497) H61C(0.1011)
 H62(0.2917) H63A(0.3645) H63B(0.2911) H63C(0.3329) H64A(0.3951) H64B(0.3631)
 H64C(0.3417) H10A(-0.0312) H10B(-0.1003) H10C(-0.0495) H10D(-0.0292)
 H10E(0.0216) H10F(-0.103) H10G(-0.0546) H10H(0.018) H10I(-0.0264) H10J(-
 0.0645) H10K(-0.1075) H10L(-0.057) H10M(-0.0297) H10N(0.0133)
 Fixed Z: H2(-0.02) H3(0.1049) H4(-0.0184) H5(-0.0222) H6(0.1183) H7(0.2106)
 H8(0.1248) H11(-0.2213) H12(-0.1985) H13(-0.0881) H15(-0.0928) H16A(-0.1762)
 H16B(-0.2118) H16C(-0.1218) H17A(-0.2186) H17B(-0.1888) H17C(-0.2542)
 H18(0.0729) H19A(0.1154) H19B(0.0877) H19C(0.0315) H20A(0.0552) H20B(-0.0318)
 H20C(-0.0107) H23(0.3759) H24(0.3983) H25(0.2936) H27(0.1897) H28A(0.2912)
 H28B(0.3563) H28C(0.2969) H29A(0.2393) H29B(0.2067) H29C(0.2992) H30(0.0878)
 H31A(0.0947) H31B(0.1302) H31C(0.1877) H32A(0.1044) H32B(0.1976) H32C(0.1435)
 H34(0.3008) H35(0.3506) H36(-0.0425) H37(-0.0669) H38(-0.0289) H39(0.0238)
 H40(-0.0014) H43(0.0931) H44(0.0401) H45(0.0488) H47(0.1906) H48A(0.1595)
 H48B(0.0816) H48C(0.121) H49A(0.2902) H49B(0.2602) H49C(0.2983) H50(0.1297)
 H51A(0.0369) H51B(0.0153) H51C(-0.0058) H52A(0.1771) H52B(0.2293) H52C(0.1649)
 H55(0.3392) H56(0.2871) H57(0.2128) H59(0.304) H60A(0.3478) H60B(0.3503)
 H60C(0.2681) H61A(0.4432) H61B(0.4251) H61C(0.4487) H62(0.155) H63A(0.0914)
 H63B(0.0738) H63C(0.1373) H64A(0.2162) H64B(0.2694) H64C(0.2806) H10A(0.5734)
 H10B(0.5666) H10C(0.4957) H10D(0.6463) H10E(0.5757) H10F(0.5764) H10G(0.5034)
 H10H(0.5739) H10I(0.6504) H10J(0.5114) H10K(0.5892) H10L(0.5822) H10M(0.6574)
 H10N(0.5794)
;

loop_
_space_group_symop_operation_xyz
'x, y, z'
'-x, y+1/2, -z+1/2'
'-x, -y, -z'
'x, -y-1/2, z-1/2'

loop_
_atom_site_label
_atom_site_type_symbol
_atom_site_fract_x
_atom_site_fract_y
_atom_site_fract_z
_atom_site_U_iso_or_equiv
_atom_site_adp_type
_atom_site_occupancy
_atom_site_site_symmetry_order
_atom_site_calc_flag
_atom_site_refinement_flags_posn
_atom_site_refinement_flags_adp
C1 C 0.81343(9) -0.13517(9) 0.06648(11) 0.0150(4) Uani 1 1 d . .
C2 C 0.81199(10) -0.23980(9) 0.01447(12) 0.0192(4) Uani 1 1 d . .
H2 H 0.8183 -0.2749 -0.0200 0.023 Uiso 1 1 calc R U
C3 C 0.78218(10) -0.24261(9) 0.08291(11) 0.0187(4) Uani 1 1 d . .
H3 H 0.7640 -0.2802 0.1049 0.022 Uiso 1 1 calc R U
C4 C 0.91420(10) -0.00285(10) 0.02518(12) 0.0242(4) Uani 1 1 d . .
H4 H 0.9349 -0.0187 -0.0184 0.029 Uiso 1 1 calc R U
C5 C 0.86425(11) 0.04597(10) 0.02323(13) 0.0245(4) Uani 1 1 d . .
H5 H 0.8451 0.0684 -0.0222 0.029 Uiso 1 1 calc R U
C6 C 0.84699(11) 0.05593(10) 0.10328(13) 0.0249(4) Uani 1 1 d . .
H6 H 0.8135 0.0848 0.1183 0.030 Uiso 1 1 calc R U
C7 C 0.88910(10) 0.01489(10) 0.15501(13) 0.0242(4) Uani 1 1 d . .
H7 H 0.8910 0.0137 0.2106 0.029 Uiso 1 1 calc R U
C8 C 0.92818(10) -0.02442(10) 0.10670(13) 0.0247(4) Uani 1 1 d . .
H8 H 0.9579 -0.0585 0.1248 0.030 Uiso 1 1 calc R U
C9 C 0.87496(9) -0.15228(9) -0.05419(11) 0.0160(4) Uani 1 1 d . .
C10 C 0.84525(10) -0.11901(10) -0.12212(11) 0.0184(4) Uani 1 1 d . .
C11 C 0.88960(10) -0.09597(10) -0.17566(12) 0.0223(4) Uani 1 1 d . .
H11 H 0.8716 -0.0731 -0.2213 0.027 Uiso 1 1 calc R U
C12 C 0.95965(10) -0.10635(10) -0.16236(12) 0.0233(4) Uani 1 1 d . .
H12 H 0.9882 -0.0899 -0.1985 0.028 Uiso 1 1 calc R U
C13 C 0.98759(10) -0.14108(10) -0.09575(12) 0.0218(4) Uani 1 1 d . .
H13 H 1.0347 -0.1487 -0.0881 0.026 Uiso 1 1 calc R U
C14 C 0.94566(10) -0.16494(10) -0.03967(11) 0.0189(4) Uani 1 1 d . .
C15 C 0.76843(10) -0.10984(10) -0.14117(11) 0.0205(4) Uani 1 1 d . .
H15 H 0.7467 -0.1206 -0.0928 0.025 Uiso 1 1 calc R U
C16 C 0.74923(11) -0.03867(11) -0.16492(13) 0.0273(5) Uani 1 1 d . .
H16A H 0.7002 -0.0352 -0.1762 0.041 Uiso 1 1 calc R U
H16B H 0.7706 -0.0268 -0.2118 0.041 Uiso 1 1 calc R U
H16C H 0.7649 -0.0093 -0.1218 0.041 Uiso 1 1 calc R U
C17 C 0.74129(11) -0.15857(11) -0.20677(14) 0.0305(5) Uani 1 1 d . .
H17A H 0.6925 -0.1530 -0.2186 0.046 Uiso 1 1 calc R U
H17B H 0.7510 -0.2031 -0.1888 0.046 Uiso 1 1 calc R U
H17C H 0.7633 -0.1502 -0.2542 0.046 Uiso 1 1 calc R U
C18 C 0.97731(10) -0.20414(10) 0.03238(12) 0.0226(4) Uani 1 1 d . .
H18 H 0.9448 -0.2037 0.0729 0.027 Uiso 1 1 calc R U
C19 C 1.04576(11) -0.17525(11) 0.07030(13) 0.0299(5) Uani 1 1 d . .
H19A H 1.0631 -0.2019 0.1154 0.045 Uiso 1 1 calc R U
H19B H 1.0387 -0.1307 0.0877 0.045 Uiso 1 1 calc R U
H19C H 1.0784 -0.1752 0.0315 0.045 Uiso 1 1 calc R U
C20 C 0.98873(12) -0.27667(11) 0.00910(15) 0.0348(5) Uani 1 1 d . .
H20A H 1.0085 -0.3008 0.0552 0.052 Uiso 1 1 calc R U
H20B H 1.0194 -0.2783 -0.0318 0.052 Uiso 1 1 calc R U
H20C H 0.9455 -0.2963 -0.0107 0.052 Uiso 1 1 calc R U
C21 C 0.76365(10) -0.16558(9) 0.19359(11) 0.0161(4) Uani 1 1 d . .
C22 C 0.81603(10) -0.15679(9) 0.25649(11) 0.0189(4) Uani 1 1 d . .
C23 C 0.79618(11) -0.14876(10) 0.33305(12) 0.0227(4) Uani 1 1 d . .
H23 H 0.8296 -0.1417 0.3759 0.027 Uiso 1 1 calc R U
C24 C 0.72761(11) -0.15111(10) 0.34661(12) 0.0255(5) Uani 1 1 d . .
H24 H 0.7155 -0.1463 0.3983 0.031 Uiso 1 1 calc R U
C25 C 0.67748(11) -0.16047(10) 0.28371(12) 0.0231(4) Uani 1 1 d . .
H25 H 0.6316 -0.1617 0.2936 0.028 Uiso 1 1 calc R U
C26 C 0.69371(10) -0.16815(9) 0.20543(11) 0.0183(4) Uani 1 1 d . .
C27 C 0.89165(10) -0.16108(10) 0.24376(12) 0.0239(4) Uani 1 1 d . .
H27 H 0.8963 -0.1448 0.1897 0.029 Uiso 1 1 calc R U
C28 C 0.93855(12) -0.11881(13) 0.30250(14) 0.0367(6) Uani 1 1 d . .
H28A H 0.9854 -0.1237 0.2912 0.055 Uiso 1 1 calc R U
H28B H 0.9345 -0.1332 0.3563 0.055 Uiso 1 1 calc R U
H28C H 0.9252 -0.0731 0.2969 0.055 Uiso 1 1 calc R U
C29 C 0.91521(11) -0.23330(12) 0.24760(15) 0.0332(5) Uani 1 1 d . .
H29A H 0.9630 -0.2356 0.2393 0.050 Uiso 1 1 calc R U
H29B H 0.8885 -0.2583 0.2067 0.050 Uiso 1 1 calc R U
H29C H 0.9089 -0.2514 0.2992 0.050 Uiso 1 1 calc R U
C30 C 0.63666(10) -0.18193(10) 0.13902(12) 0.0199(4) Uani 1 1 d . .
H30 H 0.6561 -0.1787 0.0878 0.024 Uiso 1 1 calc R U
C31 C 0.57706(10) -0.13237(11) 0.13781(14) 0.0291(5) Uani 1 1 d . .
H31A H 0.5426 -0.1432 0.0947 0.044 Uiso 1 1 calc R U
H31B H 0.5939 -0.0883 0.1302 0.044 Uiso 1 1 calc R U
H31C H 0.5574 -0.1345 0.1877 0.044 Uiso 1 1 calc R U
C32 C 0.60913(11) -0.25282(11) 0.14687(13) 0.0270(5) Uani 1 1 d . .
H32A H 0.5732 -0.2611 0.1044 0.040 Uiso 1 1 calc R U
H32B H 0.5912 -0.2576 0.1976 0.040 Uiso 1 1 calc R U
H32C H 0.6458 -0.2840 0.1435 0.040 Uiso 1 1 calc R U
C33 C 0.64714(9) 0.19011(9) 0.17495(11) 0.0155(4) Uani 1 1 d . .
C34 C 0.59416(10) 0.24025(10) 0.27362(12) 0.0230(4) Uani 1 1 d . .
H34 H 0.5598 0.2589 0.3008 0.028 Uiso 1 1 calc R U
C35 C 0.66078(10) 0.23402(10) 0.30088(11) 0.0218(4) Uani 1 1 d . .
H35 H 0.6816 0.2475 0.3506 0.026 Uiso 1 1 calc R U
C36 C 0.69489(11) 0.13046(11) -0.03497(11) 0.0234(4) Uani 1 1 d . .
H36 H 0.7196 0.0920 -0.0425 0.028 Uiso 1 1 calc R U
C37 C 0.62136(11) 0.13677(11) -0.04758(12) 0.0246(4) Uani 1 1 d . .
H37 H 0.5905 0.1039 -0.0669 0.030 Uiso 1 1 calc R U
C38 C 0.60450(11) 0.20062(10) -0.02588(11) 0.0227(4) Uani 1 1 d . .
H38 H 0.5604 0.2184 -0.0289 0.027 Uiso 1 1 calc R U
C39 C 0.66720(11) 0.23422(10) 0.00199(11) 0.0228(4) Uani 1 1 d . .
H39 H 0.6705 0.2766 0.0238 0.027 Uiso 1 1 calc R U
C40 C 0.72346(11) 0.19188(11) -0.00934(11) 0.0233(4) Uani 1 1 d . .
H40 H 0.7699 0.2026 -0.0014 0.028 Uiso 1 1 calc R U
C41 C 0.52113(9) 0.21780(10) 0.14786(11) 0.0186(4) Uani 1 1 d . .
C42 C 0.47744(10) 0.16267(10) 0.14243(12) 0.0221(4) Uani 1 1 d . .
C43 C 0.41255(11) 0.17085(12) 0.09948(13) 0.0285(5) Uani 1 1 d . .
H43 H 0.3825 0.1350 0.0931 0.034 Uiso 1 1 calc R U
C44 C 0.39253(11) 0.23139(12) 0.06644(13) 0.0320(5) Uani 1 1 d . .
H44 H 0.3485 0.2363 0.0401 0.038 Uiso 1 1 calc R U
C45 C 0.43702(11) 0.28469(12) 0.07193(12) 0.0290(5) Uani 1 1 d . .
H45 H 0.4228 0.3250 0.0488 0.035 Uiso 1 1 calc R U
C46 C 0.50325(10) 0.27894(10) 0.11187(11) 0.0218(4) Uani 1 1 d . .
C47 C 0.49737(11) 0.09724(11) 0.18261(14) 0.0282(5) Uani 1 1 d . .
H47 H 0.5477 0.0957 0.1906 0.034 Uiso 1 1 calc R U
C48 C 0.47319(14) 0.03717(12) 0.13140(19) 0.0482(7) Uani 1 1 d . .
H48A H 0.4874 -0.0028 0.1595 0.072 Uiso 1 1 calc R U
H48B H 0.4930 0.0388 0.0816 0.072 Uiso 1 1 calc R U
H48C H 0.4240 0.0379 0.1210 0.072 Uiso 1 1 calc R U
C49 C 0.47173(14) 0.09362(13) 0.26558(16) 0.0440(7) Uani 1 1 d . .
H49A H 0.4851 0.0520 0.2902 0.066 Uiso 1 1 calc R U
H49B H 0.4225 0.0974 0.2602 0.066 Uiso 1 1 calc R U
H49C H 0.4915 0.1292 0.2983 0.066 Uiso 1 1 calc R U
C50 C 0.55254(12) 0.33746(11) 0.11452(13) 0.0282(5) Uani 1 1 d . .
H50 H 0.5990 0.3203 0.1297 0.034 Uiso 1 1 calc R U
C51 C 0.55243(13) 0.37132(12) 0.03253(15) 0.0392(6) Uani 1 1 d . .
H51A H 0.5842 0.4078 0.0369 0.059 Uiso 1 1 calc R U
H51B H 0.5071 0.3875 0.0153 0.059 Uiso 1 1 calc R U
H51C H 0.5659 0.3399 -0.0058 0.059 Uiso 1 1 calc R U
C52 C 0.53756(14) 0.38893(12) 0.17729(16) 0.0425(6) Uani 1 1 d . .
H52A H 0.5699 0.4248 0.1771 0.064 Uiso 1 1 calc R U
H52B H 0.5417 0.3686 0.2293 0.064 Uiso 1 1 calc R U
H52C H 0.4917 0.4057 0.1649 0.064 Uiso 1 1 calc R U
C53 C 0.76574(10) 0.19051(10) 0.25026(11) 0.0179(4) Uani 1 1 d . .
C54 C 0.78979(10) 0.13523(10) 0.29517(11) 0.0214(4) Uani 1 1 d . .
C55 C 0.86102(11) 0.12688(11) 0.30877(13) 0.0302(5) Uani 1 1 d . .
H55 H 0.8789 0.0911 0.3392 0.036 Uiso 1 1 calc R U
C56 C 0.90517(11) 0.17072(12) 0.27797(14) 0.0338(5) Uani 1 1 d . .
H56 H 0.9524 0.1638 0.2871 0.041 Uiso 1 1 calc R U
C57 C 0.88018(11) 0.22463(12) 0.23383(14) 0.0319(5) Uani 1 1 d . .
H57 H 0.9108 0.2534 0.2128 0.038 Uiso 1 1 calc R U
C58 C 0.80984(11) 0.23684(11) 0.22002(12) 0.0238(4) Uani 1 1 d . .
C59 C 0.74190(12) 0.08805(10) 0.33188(12) 0.0278(5) Uani 1 1 d . .
H59 H 0.6956 0.0940 0.3040 0.033 Uiso 1 1 calc R U
C60 C 0.76207(14) 0.01519(11) 0.32374(14) 0.0359(5) Uani 1 1 d . .
H60A H 0.7300 -0.0125 0.3478 0.054 Uiso 1 1 calc R U
H60B H 0.8075 0.0082 0.3503 0.054 Uiso 1 1 calc R U
H60C H 0.7614 0.0041 0.2681 0.054 Uiso 1 1 calc R U
C61 C 0.73917(16) 0.10505(13) 0.42049(14) 0.0478(7) Uani 1 1 d . .
H61A H 0.7085 0.0750 0.4432 0.072 Uiso 1 1 calc R U
H61B H 0.7229 0.1497 0.4251 0.072 Uiso 1 1 calc R U
H61C H 0.7844 0.1011 0.4487 0.072 Uiso 1 1 calc R U
C62 C 0.78300(12) 0.30022(12) 0.17987(14) 0.0339(5) Uani 1 1 d . .
H62 H 0.7362 0.2917 0.1550 0.041 Uiso 1 1 calc R U
C63 C 0.82533(16) 0.32440(15) 0.11454(16) 0.0527(8) Uani 1 1 d . .
H63A H 0.8055 0.3645 0.0914 0.079 Uiso 1 1 calc R U
H63B H 0.8255 0.2911 0.0738 0.079 Uiso 1 1 calc R U
H63C H 0.8717 0.3329 0.1373 0.079 Uiso 1 1 calc R U
C64 C 0.77913(15) 0.35520(13) 0.24235(17) 0.0480(7) Uani 1 1 d . .
H64A H 0.7620 0.3951 0.2162 0.072 Uiso 1 1 calc R U
H64B H 0.8242 0.3631 0.2694 0.072 Uiso 1 1 calc R U
H64C H 0.7488 0.3417 0.2806 0.072 Uiso 1 1 calc R U
C100 C 0.6357(2) -0.05410(17) 0.5529(2) 0.0730(10) Uani 1 1 d . .
H10A H 0.5983 -0.0312 0.5734 0.110 Uiso 1 1 calc R U
H10B H 0.6341 -0.1003 0.5666 0.110 Uiso 1 1 calc R U
H10C H 0.6320 -0.0495 0.4957 0.110 Uiso 1 1 calc R U
C101 C 0.70200(18) -0.02528(16) 0.58854(17) 0.0597(8) Uani 1 1 d . .
H10D H 0.7045 -0.0292 0.6463 0.072 Uiso 1 1 calc R U
H10E H 0.7023 0.0216 0.5757 0.072 Uiso 1 1 calc R U
C102 C 0.76447(18) -0.05652(15) 0.56139(19) 0.0593(8) Uani 1 1 d . .
H10F H 0.7647 -0.1030 0.5764 0.071 Uiso 1 1 calc R U
H10G H 0.7604 -0.0546 0.5034 0.071 Uiso 1 1 calc R U
C103 C 0.83175(19) -0.02754(16) 0.59241(19) 0.0644(9) Uani 1 1 d . .
H10H H 0.8331 0.0180 0.5739 0.077 Uiso 1 1 calc R U
H10I H 0.8346 -0.0264 0.6504 0.077 Uiso 1 1 calc R U
C104 C 0.8929(2) -0.0623(2) 0.5694(3) 0.0918(13) Uani 1 1 d . .
H10J H 0.8896 -0.0645 0.5114 0.110 Uiso 1 1 calc R U
H10K H 0.8923 -0.1075 0.5892 0.110 Uiso 1 1 calc R U
C105 C 0.9621(2) -0.0310(2) 0.6000(3) 0.1043(15) Uani 1 1 d . .
H10L H 0.9987 -0.0570 0.5822 0.157 Uiso 1 1 calc R U
H10M H 0.9668 -0.0297 0.6574 0.157 Uiso 1 1 calc R U
H10N H 0.9642 0.0133 0.5794 0.157 Uiso 1 1 calc R U
N1 N 0.83154(8) -0.17431(8) 0.00536(9) 0.0156(3) Uani 1 1 d . .
N2 N 0.78359(8) -0.17914(8) 0.11443(9) 0.0148(3) Uani 1 1 d . .
N3 N 0.58625(8) 0.21358(8) 0.19703(9) 0.0171(3) Uani 1 1 d . .
N4 N 0.69264(8) 0.20363(8) 0.24068(9) 0.0167(3) Uani 1 1 d . .
Ni1 Ni 0.82236(2) -0.04301(2) 0.07487(2) 0.01536(7) Uani 1 1 d . .
Ni2 Ni 0.66204(2) 0.15101(2) 0.07678(2) 0.01535(7) Uani 1 1 d . .
Se1 Se 0.70512(2) -0.03244(2) 0.04625(2) 0.01823(5) Uani 1 1 d . .
Se2 Se 0.66518(2) 0.04650(2) 0.13193(2) 0.02007(6) Uani 1 1 d . .

loop_
_atom_site_aniso_label
_atom_site_aniso_U_11
_atom_site_aniso_U_22
_atom_site_aniso_U_33
_atom_site_aniso_U_23
_atom_site_aniso_U_13
_atom_site_aniso_U_12
C1 0.0104(9) 0.0204(9) 0.0145(9) 0.0010(7) 0.0020(7) -0.0006(7)
C2 0.0189(10) 0.0166(9) 0.0226(10) -0.0035(7) 0.0051(8) -0.0016(7)
C3 0.0171(10) 0.0165(9) 0.0231(10) -0.0002(7) 0.0049(8) -0.0025(7)
C4 0.0189(10) 0.0261(11) 0.0297(11) -0.0050(8) 0.0119(9) -0.0089(8)
C5 0.0216(11) 0.0206(10) 0.0313(11) 0.0054(8) 0.0029(9) -0.0085(8)
C6 0.0192(10) 0.0186(10) 0.0381(12) -0.0079(9) 0.0084(9) -0.0042(8)
C7 0.0222(11) 0.0258(11) 0.0247(11) -0.0065(8) 0.0036(8) -0.0094(8)
C8 0.0143(10) 0.0217(10) 0.0376(12) -0.0012(9) 0.0007(9) -0.0035(8)
C9 0.0151(9) 0.0186(9) 0.0152(9) -0.0028(7) 0.0064(7) -0.0034(7)
C10 0.0188(10) 0.0201(10) 0.0168(9) -0.0034(7) 0.0046(8) -0.0027(8)
C11 0.0230(11) 0.0277(11) 0.0169(10) 0.0004(8) 0.0046(8) -0.0030(8)
C12 0.0235(11) 0.0279(11) 0.0203(10) -0.0032(8) 0.0104(8) -0.0085(8)
C13 0.0152(10) 0.0273(11) 0.0240(10) -0.0075(8) 0.0069(8) -0.0042(8)
C14 0.0170(10) 0.0207(10) 0.0195(10) -0.0041(8) 0.0037(8) -0.0019(8)
C15 0.0165(10) 0.0280(11) 0.0173(9) -0.0010(8) 0.0030(7) 0.0004(8)
C16 0.0268(12) 0.0293(11) 0.0263(11) 0.0011(9) 0.0052(9) 0.0055(9)
C17 0.0222(11) 0.0327(12) 0.0357(13) -0.0088(10) -0.0013(9) -0.0005(9)
C18 0.0169(10) 0.0284(11) 0.0228(10) -0.0004(8) 0.0036(8) -0.0007(8)
C19 0.0250(12) 0.0341(12) 0.0295(12) 0.0012(9) -0.0025(9) -0.0009(9)
C20 0.0335(13) 0.0265(12) 0.0429(14) 0.0002(10) -0.0021(11) 0.0018(10)
C21 0.0186(10) 0.0154(9) 0.0151(9) 0.0020(7) 0.0051(7) 0.0001(7)
C22 0.0210(10) 0.0157(9) 0.0198(10) 0.0039(7) 0.0012(8) -0.0017(7)
C23 0.0306(11) 0.0200(10) 0.0168(10) 0.0013(8) -0.0007(8) -0.0031(8)
C24 0.0383(13) 0.0238(10) 0.0159(10) 0.0011(8) 0.0104(9) -0.0002(9)
C25 0.0240(11) 0.0234(10) 0.0237(11) 0.0021(8) 0.0113(8) 0.0001(8)
C26 0.0177(10) 0.0179(9) 0.0201(10) 0.0021(7) 0.0055(8) -0.0006(7)
C27 0.0176(10) 0.0298(11) 0.0232(10) 0.0064(8) -0.0022(8) -0.0031(8)
C28 0.0267(12) 0.0439(14) 0.0369(13) 0.0061(11) -0.0081(10) -0.0100(10)
C29 0.0217(11) 0.0389(13) 0.0387(13) 0.0046(10) 0.0011(10) 0.0057(10)
C30 0.0140(9) 0.0255(10) 0.0206(10) 0.0020(8) 0.0041(8) -0.0017(8)
C31 0.0158(10) 0.0333(12) 0.0391(13) 0.0056(10) 0.0074(9) 0.0018(9)
C32 0.0225(11) 0.0290(11) 0.0295(12) 0.0027(9) 0.0029(9) -0.0058(9)
C33 0.0139(9) 0.0165(9) 0.0164(9) 0.0021(7) 0.0028(7) 0.0002(7)
C34 0.0224(11) 0.0292(11) 0.0183(10) -0.0061(8) 0.0060(8) 0.0032(8)
C35 0.0248(11) 0.0266(10) 0.0143(9) -0.0056(8) 0.0033(8) 0.0023(8)
C36 0.0286(11) 0.0281(11) 0.0147(9) -0.0002(8) 0.0082(8) 0.0062(9)
C37 0.0276(11) 0.0303(11) 0.0159(10) -0.0035(8) 0.0019(8) -0.0026(9)
C38 0.0222(10) 0.0306(11) 0.0152(9) 0.0044(8) 0.0015(8) 0.0050(8)
C39 0.0327(12) 0.0217(10) 0.0146(9) 0.0033(8) 0.0057(8) 0.0004(8)
C40 0.0213(10) 0.0327(11) 0.0170(10) 0.0063(8) 0.0073(8) -0.0002(9)
C41 0.0131(9) 0.0260(10) 0.0170(9) -0.0043(8) 0.0034(7) 0.0043(8)
C42 0.0162(10) 0.0281(11) 0.0233(10) -0.0062(8) 0.0075(8) 0.0012(8)
C43 0.0161(10) 0.0374(12) 0.0323(12) -0.0108(10) 0.0039(9) -0.0009(9)
C44 0.0190(11) 0.0519(15) 0.0246(11) -0.0079(10) 0.0001(9) 0.0090(10)
C45 0.0266(12) 0.0385(13) 0.0223(11) 0.0018(9) 0.0042(9) 0.0139(10)
C46 0.0207(10) 0.0282(11) 0.0177(10) -0.0003(8) 0.0073(8) 0.0061(8)
C47 0.0174(10) 0.0249(11) 0.0435(13) -0.0026(9) 0.0090(9) -0.0001(8)
C48 0.0330(14) 0.0302(13) 0.082(2) -0.0169(13) 0.0075(14) -0.0028(11)
C49 0.0446(15) 0.0367(14) 0.0543(16) 0.0164(12) 0.0220(13) 0.0120(12)
C50 0.0287(12) 0.0249(11) 0.0328(12) 0.0028(9) 0.0115(9) 0.0053(9)
C51 0.0431(15) 0.0337(13) 0.0438(15) 0.0120(11) 0.0183(12) 0.0094(11)
C52 0.0500(16) 0.0325(13) 0.0485(15) -0.0068(11) 0.0216(13) -0.0033(11)
C53 0.0155(9) 0.0234(10) 0.0142(9) -0.0049(7) -0.0006(7) 0.0013(8)
C54 0.0243(11) 0.0239(10) 0.0150(9) -0.0059(8) -0.0017(8) 0.0052(8)
C55 0.0291(12) 0.0326(12) 0.0266(11) -0.0093(9) -0.0076(9) 0.0127(10)
C56 0.0184(11) 0.0443(14) 0.0374(13) -0.0182(11) -0.0038(9) 0.0040(10)
C57 0.0209(11) 0.0439(14) 0.0310(12) -0.0089(10) 0.0033(9) -0.0077(10)
C58 0.0215(11) 0.0306(11) 0.0192(10) -0.0050(8) 0.0011(8) -0.0049(9)
C59 0.0375(13) 0.0237(11) 0.0228(11) 0.0043(8) 0.0065(9) 0.0060(9)
C60 0.0514(16) 0.0245(12) 0.0312(13) 0.0048(9) 0.0014(11) 0.0068(11)
C61 0.080(2) 0.0404(15) 0.0255(13) 0.0063(11) 0.0183(13) 0.0133(14)
C62 0.0297(12) 0.0360(13) 0.0338(13) 0.0093(10) -0.0057(10) -0.0128(10)
C63 0.0642(19) 0.0560(18) 0.0362(15) 0.0111(13) -0.0023(13) -0.0302(15)
C64 0.0589(18) 0.0284(13) 0.0560(17) 0.0068(12) 0.0040(14) 0.0013(12)
C100 0.096(3) 0.053(2) 0.070(2) -0.0028(17) 0.007(2) -0.0223(19)
C101 0.086(2) 0.0539(18) 0.0366(16) 0.0041(13) -0.0043(15) -0.0077(17)
C102 0.087(3) 0.0363(15) 0.0526(19) -0.0040(13) 0.0003(17) 0.0015(15)
C103 0.095(3) 0.0505(18) 0.0434(17) -0.0004(14) -0.0141(17) 0.0097(18)
C104 0.094(3) 0.070(3) 0.108(3) -0.022(2) -0.005(3) 0.020(2)
C105 0.098(4) 0.098(3) 0.110(4) 0.005(3) -0.023(3) 0.007(3)
N1 0.0140(8) 0.0181(8) 0.0151(8) -0.0007(6) 0.0039(6) -0.0021(6)
N2 0.0124(8) 0.0175(8) 0.0153(8) -0.0004(6) 0.0042(6) -0.0017(6)
N3 0.0150(8) 0.0213(8) 0.0152(8) -0.0020(6) 0.0024(6) 0.0010(6)
N4 0.0153(8) 0.0202(8) 0.0144(8) -0.0007(6) 0.0012(6) 0.0018(6)
Ni1 0.01205(16) 0.01566(16) 0.01895(17) -0.00119(12) 0.00430(12) -0.00124(12)
Ni2 0.01533(16) 0.01813(16) 0.01303(16) -0.00013(12) 0.00358(12) 0.00135(12)
Se1 0.01343(10) 0.01842(10) 0.02313(11) -0.00341(8) 0.00330(8) 0.00016(8)
Se2 0.02236(11) 0.01907(11) 0.02052(11) 0.00167(8) 0.01026(8) 0.00335(8)

loop_
_atom_type_symbol
_atom_type_description
_atom_type_scat_dispersion_real
_atom_type_scat_dispersion_imag
_atom_type_scat_source
C C 0.0181 0.0091 'International Tables Vol C Tables 4.2.6.8 and 6.1.1.4'
H H 0.0000 0.0000 'International Tables Vol C Tables 4.2.6.8 and 6.1.1.4'
N N 0.0311 0.0180 'International Tables Vol C Tables 4.2.6.8 and 6.1.1.4'
Ni Ni -3.0029 0.5091 'International Tables Vol C Tables 4.2.6.8 and 6.1.1.4'
Se Se -0.7943 1.1372 'International Tables Vol C Tables 4.2.6.8 and 6.1.1.4'

loop_
_geom_angle_atom_site_label_1
_geom_angle_atom_site_label_2
_geom_angle_atom_site_label_3
_geom_angle
N1 C1 Ni1 126.77(13)
N2 C1 N1 103.21(15)
N2 C1 Ni1 129.86(13)
C3 C2 N1 106.50(16)
C2 C3 N2 107.19(16)
C5 C4 C8 107.42(18)
C5 C4 Ni1 70.72(11)
C8 C4 Ni1 66.94(11)
C4 C5 C6 108.30(19)
C4 C5 Ni1 72.63(11)
C6 C5 Ni1 66.91(11)
C5 C6 Ni1 74.03(11)
C7 C6 C5 108.44(18)
C7 C6 Ni1 71.60(12)
C6 C7 C8 107.02(19)
C6 C7 Ni1 69.58(12)
C8 C7 Ni1 70.22(11)
C4 C8 Ni1 74.44(12)
C7 C8 C4 108.55(19)
C7 C8 Ni1 70.73(11)
C10 C9 C14 123.09(16)
C10 C9 N1 119.23(16)
C14 C9 N1 117.68(16)
C9 C10 C15 123.23(16)
C11 C10 C9 117.03(18)
C11 C10 C15 119.69(18)
C12 C11 C10 121.38(19)
C11 C12 C13 120.45(18)
C12 C13 C14 120.67(19)
C9 C14 C18 122.86(16)
C13 C14 C9 117.34(18)
C13 C14 C18 119.79(17)
C10 C15 C16 112.40(17)
C10 C15 C17 109.49(16)
C16 C15 C17 111.08(17)
C14 C18 C19 113.28(17)
C14 C18 C20 110.49(17)
C19 C18 C20 108.83(18)
C22 C21 C26 122.83(17)
C22 C21 N2 117.88(16)
C26 C21 N2 119.00(17)
C21 C22 C27 122.02(17)
C23 C22 C21 117.19(18)
C23 C22 C27 120.62(18)
C24 C23 C22 121.28(19)
C25 C24 C23 120.09(18)
C24 C25 C26 121.60(19)
C21 C26 C30 123.61(16)
C25 C26 C21 116.99(18)
C25 C26 C30 119.33(17)
C22 C27 C28 113.71(18)
C22 C27 C29 110.01(17)
C29 C27 C28 110.27(18)
C26 C30 C31 112.86(17)
C26 C30 C32 110.12(16)
C31 C30 C32 109.50(16)
N3 C33 Ni2 127.19(14)
N4 C33 N3 102.79(15)
N4 C33 Ni2 130.00(13)
C35 C34 N3 106.72(16)
C34 C35 N4 106.81(17)
C37 C36 Ni2 73.44(11)
C40 C36 C37 108.99(18)
C40 C36 Ni2 72.60(11)
C36 C37 Ni2 67.23(11)
C38 C37 C36 107.82(19)
C38 C37 Ni2 72.39(12)
C37 C38 C39 107.75(18)
C37 C38 Ni2 70.58(12)
C39 C38 Ni2 67.12(11)
C38 C39 Ni2 73.97(11)
C40 C39 C38 108.63(18)
C40 C39 Ni2 71.87(11)
C36 C40 C39 106.39(18)
C36 C40 Ni2 68.59(11)
C39 C40 Ni2 69.03(11)
C42 C41 C46 123.28(18)
C42 C41 N3 119.04(17)
C46 C41 N3 117.56(18)
C41 C42 C43 116.96(19)
C41 C42 C47 122.49(18)
C43 C42 C47 120.52(19)
C44 C43 C42 120.9(2)
C45 C44 C43 120.8(2)
C44 C45 C46 120.9(2)
C41 C46 C50 122.82(18)
C45 C46 C41 117.1(2)
C45 C46 C50 120.09(19)
C42 C47 C48 112.9(2)
C42 C47 C49 110.67(17)
C48 C47 C49 111.2(2)
C46 C50 C51 112.2(2)
C46 C50 C52 112.24(17)
C52 C50 C51 109.53(19)
C54 C53 C58 122.79(18)
C54 C53 N4 118.49(17)
C58 C53 N4 118.49(17)
C53 C54 C59 122.28(18)
C55 C54 C53 117.1(2)
C55 C54 C59 120.52(19)
C56 C55 C54 121.1(2)
C55 C56 C57 120.6(2)
C56 C57 C58 121.1(2)
C53 C58 C62 121.78(19)
C57 C58 C53 117.2(2)
C57 C58 C62 120.9(2)
C54 C59 C60 112.98(18)
C54 C59 C61 110.06(19)
C60 C59 C61 109.72(18)
C58 C62 C63 113.7(2)
C58 C62 C64 110.23(19)
C63 C62 C64 109.4(2)
C100 C101 C102 114.8(3)
C103 C102 C101 116.9(3)
C104 C103 C102 115.8(3)
C103 C104 C105 115.4(4)
C1 N1 C2 111.64(15)
C1 N1 C9 123.91(15)
C2 N1 C9 123.80(15)
C1 N2 C3 111.44(15)
C1 N2 C21 126.18(15)
C3 N2 C21 121.89(15)
C33 N3 C34 111.83(16)
C33 N3 C41 127.21(15)
C34 N3 C41 120.72(15)
C33 N4 C35 111.85(15)
C33 N4 C53 127.04(15)
C35 N4 C53 121.10(16)
C1 Ni1 C4 114.07(8)
C1 Ni1 C5 145.09(8)
C1 Ni1 C6 168.65(9)
C1 Ni1 C7 129.84(8)
C1 Ni1 C8 106.02(8)
C1 Ni1 Se1 89.62(6)
C4 Ni1 Se1 135.89(6)
C5 Ni1 C4 36.65(8)
C5 Ni1 Se1 104.38(6)
C6 Ni1 C4 64.01(8)
C6 Ni1 C5 39.06(8)
C6 Ni1 C7 38.82(8)
C6 Ni1 C8 65.10(8)
C6 Ni1 Se1 99.14(6)
C7 Ni1 C4 64.49(8)
C7 Ni1 C5 64.51(8)
C7 Ni1 Se1 127.78(6)
C8 Ni1 C4 38.62(8)
C8 Ni1 C5 63.71(8)
C8 Ni1 C7 39.06(8)
C8 Ni1 Se1 164.24(6)
C33 Ni2 C36 164.44(8)
C33 Ni2 C37 145.49(8)
C33 Ni2 C38 112.54(8)
C33 Ni2 C39 102.20(8)
C33 Ni2 C40 125.64(8)
C33 Ni2 Se2 91.77(6)
C36 Ni2 C37 39.33(8)
C36 Ni2 C38 64.29(8)
C36 Ni2 C39 65.34(8)
C36 Ni2 C40 38.80(8)
C36 Ni2 Se2 100.52(6)
C37 Ni2 C38 37.03(8)
C37 Ni2 Se2 104.91(6)
C38 Ni2 Se2 136.28(6)
C39 Ni2 C37 64.39(8)
C39 Ni2 C38 38.90(8)
C39 Ni2 C40 39.10(8)
C39 Ni2 Se2 165.86(6)
C40 Ni2 C37 64.88(8)
C40 Ni2 C38 64.64(8)
C40 Ni2 Se2 129.18(6)
Ni1 Se1 Se2 109.039(12)
Ni2 Se2 Se1 111.858(12)

loop_
_geom_bond_atom_site_label_1
_geom_bond_atom_site_label_2
_geom_bond_distance
C1 N1 1.371(2)
C1 N2 1.370(2)
C1 Ni1 1.8701(19)
C2 C3 1.345(3)
C2 N1 1.388(2)
C3 N2 1.384(2)
C4 C5 1.385(3)
C4 C8 1.435(3)
C4 Ni1 2.2140(19)
C5 C6 1.435(3)
C5 Ni1 2.1896(19)
C6 C7 1.401(3)
C6 Ni1 2.095(2)
C7 C8 1.416(3)
C7 Ni1 2.121(2)
C8 Ni1 2.115(2)
C9 C10 1.395(3)
C9 C14 1.401(3)
C9 N1 1.450(2)
C10 C11 1.395(3)
C10 C15 1.513(3)
C11 C12 1.380(3)
C12 C13 1.382(3)
C13 C14 1.399(3)
C14 C18 1.520(3)
C15 C16 1.525(3)
C15 C17 1.528(3)
C18 C19 1.534(3)
C18 C20 1.536(3)
C21 C22 1.401(3)
C21 C26 1.404(3)
C21 N2 1.451(2)
C22 C23 1.392(3)
C22 C27 1.519(3)
C23 C24 1.385(3)
C24 C25 1.375(3)
C25 C26 1.394(3)
C26 C30 1.516(3)
C27 C28 1.532(3)
C27 C29 1.526(3)
C30 C31 1.534(3)
C30 C32 1.538(3)
C33 N3 1.369(2)
C33 N4 1.369(2)
C33 Ni2 1.8784(18)
C34 C35 1.340(3)
C34 N3 1.387(2)
C35 N4 1.386(2)
C36 C37 1.437(3)
C36 C40 1.407(3)
C36 Ni2 2.0900(18)
C37 C38 1.387(3)
C37 Ni2 2.173(2)
C38 C39 1.435(3)
C38 Ni2 2.196(2)
C39 C40 1.421(3)
C39 Ni2 2.1048(19)
C40 Ni2 2.1422(19)
C41 C42 1.399(3)
C41 C46 1.401(3)
C41 N3 1.444(2)
C42 C43 1.400(3)
C42 C47 1.514(3)
C43 C44 1.380(3)
C44 C45 1.379(3)
C45 C46 1.398(3)
C46 C50 1.521(3)
C47 C48 1.530(3)
C47 C49 1.533(3)
C50 C51 1.537(3)
C50 C52 1.530(3)
C53 C54 1.398(3)
C53 C58 1.403(3)
C53 N4 1.446(2)
C54 C55 1.397(3)
C54 C59 1.512(3)
C55 C56 1.375(3)
C56 C57 1.375(3)
C57 C58 1.392(3)
C58 C62 1.512(3)
C59 C60 1.531(3)
C59 C61 1.534(3)
C62 C63 1.524(3)
C62 C64 1.534(4)
C100 C101 1.486(5)
C101 C102 1.489(4)
C102 C103 1.482(5)
C103 C104 1.474(5)
C104 C105 1.531(6)
Ni1 Se1 2.3013(4)
Ni2 Se2 2.2998(4)
Se1 Se2 2.3361(3)
